data_2020785
loop_
_publ_author_name
'Freire, Eleonora'
'Echeverr\'ia, Gustavo A.'
'Baggio, Ricardo'

_publ_section_title
;
 Lamotriginium crotonate and lamotriginium salicylate ethanol monosolvate:
 the role of solvent molecules in the packing organization
;
_journal_issue 7
_journal_name_full 'Acta Crystallographica Section C'
_journal_page_first 563
_journal_page_last 568
_journal_paper_doi 10.1107/S2053229617009111
_journal_volume 73
_journal_year 2017
_chemical_formula_iupac 'C9 H8 Cl2 N5 +, C4 H5 O2 -'
_chemical_formula_moiety 'C9 H8 Cl2 N5 +, C4 H5 O2 -'
_chemical_formula_sum 'C13 H13 Cl2 N5 O2'
_chemical_formula_weight 342.18
_chemical_name_common
;
Lamotriginium crotonate
;
_chemical_name_systematic
;
3,5-Diamino-6-(2,3-dichlorophenyl)-1,2,4-triazin-2-ium but-2-enoate
;
_space_group_crystal_system tetragonal
_space_group_IT_number 88
_space_group_name_Hall '-I 4ad'
_space_group_name_H-M_alt 'I 41/a'
_symmetry_space_group_name_Hall '-I 4ad'
_symmetry_space_group_name_H-M 'I 41/a :2'
_atom_sites_solution_hydrogens mixed
_audit_creation_method SHELXL-2014/6
_cell_angle_alpha 90
_cell_angle_beta 90
_cell_angle_gamma 90
_cell_formula_units_Z 16
_cell_length_a 19.513(3)
_cell_length_b 19.513(3)
_cell_length_c 17.613(4)
_cell_measurement_reflns_used 2042
_cell_measurement_temperature 294(2)
_cell_measurement_theta_max 26.7580
_cell_measurement_theta_min 3.7420
_cell_volume 6706(2)
_computing_cell_refinement
;
CrysAlis PRO (Rigaku OD, 2015)
;
_computing_data_collection
;
CrysAlis PRO (Rigaku OD, 2015)
;
_computing_data_reduction
;
CrysAlis PRO (Rigaku OD, 2015)
;
_computing_molecular_graphics
;
XP in SHELXTL (Sheldrick, 2008)
;
_computing_publication_material
;
SHELXL2014 (Sheldrick, 2015) and PLATON (Spek, 2009)
;
_computing_structure_refinement
;
SHELXL2016 (Sheldrick, 2015)
;
_computing_structure_solution
;
SHELXS97 (Sheldrick, 2008)
;
_diffrn_ambient_temperature 294(2)
_diffrn_detector_area_resol_mean 16.0604
_diffrn_measured_fraction_theta_full 0.998
_diffrn_measured_fraction_theta_max 0.856
_diffrn_measurement_device 'four-circle diffractometer'
_diffrn_measurement_device_type 'Rigaku OD Xcalibur Eos Gemini'
_diffrn_measurement_method '\w scans'
_diffrn_radiation_monochromator graphite
_diffrn_radiation_type 'Mo K\a'
_diffrn_radiation_wavelength 0.71073
_diffrn_reflns_av_R_equivalents 0.0281
_diffrn_reflns_limit_h_max 13
_diffrn_reflns_limit_h_min -25
_diffrn_reflns_limit_k_max 25
_diffrn_reflns_limit_k_min -14
_diffrn_reflns_limit_l_max 23
_diffrn_reflns_limit_l_min -17
_diffrn_reflns_number 8373
_diffrn_reflns_theta_full 25.250
_diffrn_reflns_theta_max 28.741
_diffrn_reflns_theta_min 3.339
_exptl_absorpt_coefficient_mu 0.400
_exptl_absorpt_correction_T_max 0.94
_exptl_absorpt_correction_T_min 0.88
_exptl_absorpt_correction_type multi-scan
_exptl_absorpt_process_details
;
(CrysAlis PRO; Rigaku OD, 2015)
;
_exptl_crystal_colour pale_yellow
_exptl_crystal_density_diffrn 1.356
_exptl_crystal_description fragment
_exptl_crystal_F_000 2816
_exptl_crystal_size_max 0.35
_exptl_crystal_size_mid 0.22
_exptl_crystal_size_min 0.16
_refine_diff_density_max 0.249
_refine_diff_density_min -0.288
_refine_ls_extinction_method none
_refine_ls_goodness_of_fit_ref 0.966
_refine_ls_hydrogen_treatment mixed
_refine_ls_matrix_type full
_refine_ls_number_parameters 240
_refine_ls_number_reflns 3726
_refine_ls_number_restraints 7
_refine_ls_restrained_S_all 0.965
_refine_ls_R_factor_all 0.1072
_refine_ls_R_factor_gt 0.0566
_refine_ls_shift/su_max 0.003
_refine_ls_shift/su_mean 0.001
_refine_ls_structure_factor_coef Fsqd
_refine_ls_weighting_details 'w=1/[\s^2^(Fo^2^)+(0.0918P)^2^+4.2506P] where P=(Fo^2^+2Fc^2^)/3'
_refine_ls_weighting_scheme calc
_refine_ls_wR_factor_gt 0.1477
_refine_ls_wR_factor_ref 0.1848
_reflns_number_gt 2148
_reflns_number_total 3726
_reflns_threshold_expression 'I > 2\s(I)'
_cod_data_source_file ky3120sup1.cif
_cod_data_source_block III
_cod_database_code 2020785
_shelx_space_group_comment
;
The symmetry employed for this shelxl refinement is uniquely defined
by the following loop, which should always be used as a source of
symmetry information in preference to the above space-group names.
They are only intended as comments.
;
_shelxl_version_number 2014/6

loop_
_space_group_symop_operation_xyz
'x, y, z'
'-x+1/2, -y, z+1/2'
'-y+3/4, x+1/4, z+1/4'
'y+3/4, -x+3/4, z+3/4'
'x+1/2, y+1/2, z+1/2'
'-x+1, -y+1/2, z+1'
'-y+5/4, x+3/4, z+3/4'
'y+5/4, -x+5/4, z+5/4'
'-x, -y, -z'
'x-1/2, y, -z-1/2'
'y-3/4, -x-1/4, -z-1/4'
'-y-3/4, x-3/4, -z-3/4'
'-x+1/2, -y+1/2, -z+1/2'
'x, y+1/2, -z'
'y-1/4, -x+1/4, -z+1/4'
'-y-1/4, x-1/4, -z-1/4'

loop_
_atom_site_type_symbol
_atom_site_label
_atom_site_fract_x
_atom_site_fract_y
_atom_site_fract_z
_atom_site_U_iso_or_equiv
_atom_site_adp_type
_atom_site_calc_flag
_atom_site_occupancy
_atom_site_disorder_assembly
_atom_site_disorder_group
Cl Cl1 0.73692(7) 0.34332(6) 0.00171(5) 0.0996(5) Uani d 0.949(3) A 3
Cl Cl2 0.77488(6) 0.28325(8) -0.15600(5) 0.1222(6) Uani d 0.949(3) A 3
N N1 0.57311(12) 0.29306(12) 0.10267(12) 0.0557(6) Uani d 1 . .
N N2 0.55588(12) 0.31338(12) 0.17307(12) 0.0538(6) Uani d 1 . .
H H2 0.5087(16) 0.3303(15) 0.1793(16) 0.070(9) Uiso d 1 . .
N N3 0.57590(14) 0.32645(14) 0.29991(14) 0.0607(7) Uani d 1 . .
H H3A 0.5373(17) 0.3496(16) 0.3028(18) 0.073 Uiso d 1 . .
H H3B 0.6011(17) 0.3250(16) 0.3366(19) 0.073 Uiso d 1 . .
N N4 0.66117(10) 0.28023(11) 0.22563(11) 0.0484(5) Uani d 1 . .
N N5 0.74067(12) 0.23232(14) 0.14769(15) 0.0596(7) Uani d 1 . .
H H5A 0.7687(16) 0.2274(16) 0.188(2) 0.072 Uiso d 1 . .
H H5B 0.7544(16) 0.2227(16) 0.103(2) 0.072 Uiso d 1 . .
C C1 0.59818(13) 0.30640(13) 0.23302(14) 0.0476(6) Uani d 1 . .
C C2 0.67972(13) 0.25935(13) 0.15677(14) 0.0479(6) Uani d 1 . .
C C3 0.63275(14) 0.26608(14) 0.09340(14) 0.0518(6) Uani d 1 . .
C C4 0.65009(15) 0.23897(16) 0.01699(16) 0.0616(7) Uani d 1 . .
C C5 0.69774(16) 0.27052(16) -0.02847(16) 0.0636(8) Uani d 1 A 3
C C6 0.71503(19) 0.2437(2) -0.09959(18) 0.0848(11) Uani d 1 A 3
C C7 0.6839(3) 0.1856(3) -0.1233(3) 0.1299(18) Uani d 1 . .
H H7 0.6943 0.1677 -0.1709 0.156 Uiso calc 1 A 3
C C8 0.6375(3) 0.1529(3) -0.0785(3) 0.156(3) Uani d 1 . .
H H8 0.6185 0.1119 -0.0953 0.188 Uiso calc 1 . .
C C9 0.6176(3) 0.1789(2) -0.0080(2) 0.1163(17) Uani d 1 . .
H H9 0.5843 0.1573 0.0212 0.140 Uiso calc 1 . .
O O11 0.42895(10) 0.35815(11) 0.18802(11) 0.0673(6) Uani d 1 . .
O O21 0.45000(12) 0.39226(13) 0.30578(10) 0.0552(5) Uani d 0.794(5) B 1
C C11 0.41111(13) 0.38516(16) 0.24903(12) 0.0473(7) Uani d 0.794(5) B 1
C C21 0.34109(18) 0.4106(2) 0.25422(17) 0.0696(13) Uani d 0.794(5) B 1
H H21 0.3136 0.4061 0.2114 0.083 Uiso calc 0.794(5) B 1
C C31 0.31388(13) 0.4390(2) 0.31349(18) 0.0833(15) Uani d 0.794(5) B 1
H H31 0.3420 0.4453 0.3555 0.100 Uiso calc 0.794(5) B 1
C C41 0.24060(16) 0.4627(3) 0.3204(4) 0.138(3) Uani d 0.794(5) B 1
H H41A 0.2397 0.5100 0.3353 0.208 Uiso calc 0.794(5) B 1
H H41B 0.2174 0.4355 0.3578 0.208 Uiso calc 0.794(5) B 1
H H41C 0.2180 0.4576 0.2723 0.208 Uiso calc 0.794(5) B 1
O O21' 0.4500(3) 0.4020(3) 0.30177(15) 0.0552(5) Uani d 0.206(5) B 2
C C11' 0.4156(2) 0.3981(2) 0.24123(15) 0.0473(7) Uani d 0.206(5) B 2
C C21' 0.3521(5) 0.4431(3) 0.2369(3) 0.0696(13) Uani d 0.206(5) B 2
H H21' 0.3258 0.4414 0.1929 0.083 Uiso calc 0.206(5) B 2
C C31' 0.33264(19) 0.4836(2) 0.2910(3) 0.0833(15) Uani d 0.206(5) B 2
H H31' 0.3614 0.4880 0.3328 0.100 Uiso calc 0.206(5) B 2
C C41' 0.2669(2) 0.5242(3) 0.2913(17) 0.138(3) Uani d 0.206(5) B 2
H H41D 0.2410 0.5132 0.3360 0.208 Uiso calc 0.206(5) B 2
H H41E 0.2405 0.5129 0.2470 0.208 Uiso calc 0.206(5) B 2
H H41F 0.2773 0.5723 0.2910 0.208 Uiso calc 0.206(5) B 2
Cl Cl1' 0.70186(18) 0.3605(3) -0.00746(18) 0.0996(5) Uani d 0.051(3) A 4
Cl Cl2' 0.74014(19) 0.3010(3) -0.16535(18) 0.1222(6) Uani d 0.051(3) A 4

loop_
_atom_site_aniso_label
_atom_site_aniso_U_11
_atom_site_aniso_U_22
_atom_site_aniso_U_33
_atom_site_aniso_U_12
_atom_site_aniso_U_13
_atom_site_aniso_U_23
Cl1 0.1377(11) 0.0848(7) 0.0763(7) -0.0353(7) 0.0082(6) 0.0146(5)
Cl2 0.1006(9) 0.2122(15) 0.0539(6) 0.0130(9) 0.0176(5) 0.0313(7)
N1 0.0577(14) 0.0688(14) 0.0408(13) 0.0039(12) -0.0053(10) -0.0046(10)
N2 0.0496(13) 0.0694(15) 0.0424(13) 0.0119(11) -0.0039(10) -0.0045(11)
N3 0.0577(14) 0.0851(18) 0.0393(13) 0.0208(13) 0.0006(11) -0.0078(12)
N4 0.0471(11) 0.0621(13) 0.0360(11) 0.0073(10) 0.0010(9) -0.0036(9)
N5 0.0533(13) 0.0900(18) 0.0355(12) 0.0171(13) 0.0033(10) -0.0055(12)
C1 0.0502(14) 0.0522(14) 0.0402(14) 0.0042(12) -0.0012(11) -0.0009(11)
C2 0.0494(14) 0.0558(15) 0.0384(14) 0.0011(12) 0.0002(11) -0.0012(11)
C3 0.0532(15) 0.0614(16) 0.0408(14) 0.0014(13) -0.0009(11) -0.0043(12)
C4 0.0625(17) 0.0777(19) 0.0446(16) -0.0025(16) -0.0029(13) -0.0095(14)
C5 0.0686(18) 0.0792(19) 0.0429(16) 0.0057(16) -0.0042(13) 0.0071(14)
C6 0.087(2) 0.125(3) 0.0424(18) 0.012(2) 0.0002(16) -0.0035(19)
C7 0.146(4) 0.181(5) 0.063(3) -0.016(4) 0.013(3) -0.048(3)
C8 0.191(6) 0.177(5) 0.101(4) -0.080(5) 0.020(4) -0.074(4)
C9 0.138(4) 0.139(4) 0.072(3) -0.059(3) 0.014(2) -0.052(2)
O11 0.0606(12) 0.0911(14) 0.0501(12) 0.0128(11) -0.0086(9) -0.0218(10)
O21 0.0535(10) 0.0658(13) 0.0462(11) 0.0080(10) -0.0063(8) -0.0088(9)
C11 0.0472(14) 0.0504(17) 0.0444(15) -0.0009(13) -0.0014(12) -0.0014(13)
C21 0.057(2) 0.087(3) 0.064(2) 0.020(2) -0.0159(17) -0.015(2)
C31 0.058(2) 0.111(4) 0.081(3) 0.035(2) -0.007(2) -0.014(3)
C41 0.082(4) 0.195(7) 0.139(6) 0.070(4) 0.003(3) -0.016(5)
O21' 0.0535(10) 0.0658(13) 0.0462(11) 0.0080(10) -0.0063(8) -0.0088(9)
C11' 0.0472(14) 0.0504(17) 0.0444(15) -0.0009(13) -0.0014(12) -0.0014(13)
C21' 0.057(2) 0.087(3) 0.064(2) 0.020(2) -0.0159(17) -0.015(2)
C31' 0.058(2) 0.111(4) 0.081(3) 0.035(2) -0.007(2) -0.014(3)
C41' 0.082(4) 0.195(7) 0.139(6) 0.070(4) 0.003(3) -0.016(5)
Cl1' 0.1377(11) 0.0848(7) 0.0763(7) -0.0353(7) 0.0082(6) 0.0146(5)
Cl2' 0.1006(9) 0.2122(15) 0.0539(6) 0.0130(9) 0.0176(5) 0.0313(7)

loop_
_atom_type_symbol
_atom_type_description
_atom_type_scat_dispersion_real
_atom_type_scat_dispersion_imag
_atom_type_scat_source
C C 0.0033 0.0016 'International Tables Vol C Tables 4.2.6.8 and 6.1.1.4'
H H 0.0000 0.0000 'International Tables Vol C Tables 4.2.6.8 and 6.1.1.4'
N N 0.0061 0.0033 'International Tables Vol C Tables 4.2.6.8 and 6.1.1.4'
O O 0.0106 0.0060 'International Tables Vol C Tables 4.2.6.8 and 6.1.1.4'
Cl Cl 0.1484 0.1585 'International Tables Vol C Tables 4.2.6.8 and 6.1.1.4'

loop_
_geom_angle_atom_site_label_1
_geom_angle_atom_site_label_2
_geom_angle_atom_site_label_3
_geom_angle
C3 N1 N2 117.6(2)
N1 N2 C1 122.7(2)
N1 N2 H2 115.8(17)
C1 N2 H2 121.3(17)
C1 N3 H3A 119(2)
C1 N3 H3B 120(2)
H3A N3 H3B 119(3)
C2 N4 C1 117.1(2)
C2 N5 H5A 120(2)
C2 N5 H5B 119(2)
H5A N5 H5B 121(3)
N3 C1 N4 120.3(2)
N3 C1 N2 118.0(2)
N4 C1 N2 121.7(2)
N5 C2 N4 118.8(2)
N5 C2 C3 121.1(2)
N4 C2 C3 120.2(2)
N1 C3 C2 120.7(2)
N1 C3 C4 117.8(2)
C2 C3 C4 121.4(2)
C5 C4 C9 119.8(3)
C5 C4 C3 121.5(3)
C9 C4 C3 118.6(3)
C4 C5 C6 121.2(3)
C4 C5 Cl1 119.8(2)
C6 C5 Cl1 119.0(3)
C7 C6 C5 118.8(4)
C7 C6 Cl2 120.3(3)
C5 C6 Cl2 120.9(3)
C6 C7 C8 120.9(4)
C6 C7 H7 119.6
C8 C7 H7 119.6
C7 C8 C9 122.0(5)
C7 C8 H8 119.0
C9 C8 H8 119.0
C8 C9 C4 117.2(4)
C8 C9 H9 121.4
C4 C9 H9 121.4
O11 C11 O21 124.1(2)
O11 C11 C21 117.4(2)
O21 C11 C21 118.5(2)
C31 C21 C11 125.5(3)
C31 C21 H21 117.2
C11 C21 H21 117.2
C21 C31 C41 125.8(4)
C21 C31 H31 117.1
C41 C31 H31 117.1
C31 C41 H41A 109.5
C31 C41 H41B 109.5
H41A C41 H41B 109.5
C31 C41 H41C 109.5
H41A C41 H41C 109.5
H41B C41 H41C 109.5
O11 C11' O21' 124.1(2)
O11 C11' C21' 119.5(3)
O21' C11' C21' 116.2(3)
C31' C21' C11' 123.6(6)
C31' C21' H21' 118.2
C11' C21' H21' 118.2
C21' C31' C41' 124.9(12)
C21' C31' H31' 117.5
C41' C31' H31' 117.5
C31' C41' H41D 109.5
C31' C41' H41E 109.5
H41D C41' H41E 109.5
C31' C41' H41F 109.5
H41D C41' H41F 109.5
H41E C41' H41F 109.5

loop_
_geom_bond_atom_site_label_1
_geom_bond_atom_site_label_2
_geom_bond_distance
Cl1 C5 1.698(3)
Cl2 C6 1.717(4)
N1 C3 1.288(3)
N1 N2 1.345(3)
N2 C1 1.347(3)
N2 H2 0.98(3)
N3 C1 1.315(3)
N3 H3A 0.88(3)
N3 H3B 0.81(3)
N4 C2 1.330(3)
N4 C1 1.337(3)
N5 C2 1.311(3)
N5 H5A 0.90(3)
N5 H5B 0.85(3)
C2 C3 1.450(4)
C3 C4 1.485(4)
C4 C5 1.373(4)
C4 C9 1.403(5)
C5 C6 1.399(4)
C6 C7 1.352(6)
C7 C8 1.359(7)
C7 H7 0.9300
C8 C9 1.397(6)
C8 H8 0.9300
C9 H9 0.9300
O11 C11 1.247(3)
O11 C11' 1.247(3)
O21 C11 1.263(2)
C11 C21 1.456(4)
C21 C31 1.296(4)
C21 H21 0.9300
C31 C41 1.508(4)
C31 H31 0.9300
C41 H41A 0.9600
C41 H41B 0.9600
C41 H41C 0.9600
O21' C11' 1.263(2)
C11' C21' 1.521(9)
C21' C31' 1.296(4)
C21' H21' 0.9300
C31' C41' 1.508(4)
C31' H31' 0.9300
C41' H41D 0.9600
C41' H41E 0.9600
C41' H41F 0.9600

loop_
_geom_hbond_atom_site_label_D
_geom_hbond_atom_site_label_H
_geom_hbond_atom_site_label_A
_geom_hbond_site_symmetry_A
_geom_hbond_distance_DH
_geom_hbond_distance_HA
_geom_hbond_distance_DA
_geom_hbond_angle_DHA
_geom_hbond_publ_flag
N5 H5A N4 13_655 0.90(3) 2.06(3) 2.951(3) 176(3) n
N2 H2 O11 . 0.98(3) 1.66(3) 2.639(3) 179(3) n
N3 H3A O21 . 0.88(3) 1.90(3) 2.774(4) 175(3) n
N3 H3B O21 11_666 0.81(3) 2.12(3) 2.899(3) 162(3) n
N5 H5B O21 7_544 0.85(3) 2.23(3) 2.870(3) 132(3) n

_cod_database_fobs_code 2020785
